data_1558440
loop_
_publ_author_name
'Bozak, Richard E.'
'Hicks, Ronald J.'
'Husebye, Steinar'
'Maartmann-Moe, Knut'
'Rennels, Roger'

_publ_section_title
;
 Synthesis and Crystal Structure of
 1-Ethoxyferrocenylmethyl-3-ferrocenylmethylene-1-cyclohexene, C30H32OFe2
;
_journal_name_full 'Acta Chemica Scandinavica'
_journal_page_first 404
_journal_page_last 407
_journal_paper_doi 10.3891/acta.chem.scand.48-0404
_journal_volume 48
_journal_year 1994
_chemical_formula_sum 'C30 H32 Fe2 O'
_chemical_formula_weight 520.26
_chemical_name_common
;
1-Ethoxyferrocenylmethyl-3-ferrocenylmethylene-1-cyclohexene
;
_space_group_IT_number 7
_space_group_name_Hall 'P -2ya'
_space_group_name_H-M_alt 'P 1 a 1'
_symmetry_cell_setting monoclinic
_symmetry_Int_Tables_number 7
_symmetry_space_group_name_Hall 'P -2ya'
_symmetry_space_group_name_H-M 'P 1 a 1'
_cell_angle_alpha 90.
_cell_angle_beta 92.50(1)
_cell_angle_gamma 90.
_cell_formula_units_Z 2
_cell_length_a 11.597(2)
_cell_length_b 7.436(1)
_cell_length_c 13.689(2)
_cell_volume 1179.4(3)
_diffrn_ambient_temperature 95
_diffrn_radiation_probe x-ray
_diffrn_radiation_type MoK\a
_diffrn_radiation_wavelength 0.71069
_exptl_absorpt_coefficient_mu 1.2499
_exptl_crystal_density_diffrn 1.465
_refine_ls_goodness_of_fit_ref 1.900
_refine_ls_number_reflns 2666
_refine_ls_R_factor_gt 0.032
_refine_ls_wR_factor_gt 0.035
_cod_data_source_file Acta-Chem-Scand-1994-48-404.cif
_cod_data_source_block 1
_cod_original_cell_volume 1179.4
_cod_original_sg_symbol_H-M 'P a'
_cod_database_code 1558440

loop_
_space_group_symop_id
_space_group_symop_operation_xyz
1 x,y,z
2 1/2+x,-y,z

loop_
_atom_site_label
_atom_site_type_symbol
_atom_site_thermal_displace_type
_atom_site_fract_x
_atom_site_fract_y
_atom_site_fract_z
_atom_site_occupancy
_atom_site_U_iso_or_equiv
_atom_site_calc_flag
_atom_site_refinement_flags
_atom_site_disorder_assembly
_atom_site_disorder_group
Fe1 Fe Uiso 0.00000 0.14913(7) 0.00000 1.000 0.0111(1) . . . .
Fe2 Fe Uiso -0.18678(5) -0.28651(7) -0.66219(4) 1.000 0.0107(1) . . . .
O O Uiso 0.2045(3) 0.2445(4) -0.1919(2) 1.000 0.0203(6) . . . .
C1 C Uiso -0.0507(3) -0.0140(5) -0.1148(3) 1.000 0.0142(8) . . . .
C11 C Uiso 0.0094(3) -0.0105(5) -0.4730(3) 1.000 0.0125(8) . . . .
C2 C Uiso -0.0465(3) -0.1135(5) -0.0260(3) 1.000 0.0152(8) . . . .
C3 C Uiso 0.0680(3) -0.1040(5) 0.0140(3) 1.000 0.0138(8) . . . .
C4 C Uiso 0.1352(3) 0.0013(5) -0.0493(3) 1.000 0.0136(8) . . . .
C5 C Uiso 0.0610(3) 0.0599(5) -0.1290(3) 1.000 0.0117(8) . . . .
C6 C Uiso 0.0921(3) 0.1731(5) -0.2152(3) 1.000 0.0137(8) . . . .
C6A C Uiso 0.2302(4) 0.3943(6) -0.2527(3) 1.000 0.0262(10) . . . .
C6B C Uiso 0.3590(4) 0.4126(7) -0.2566(4) 1.000 0.0342(11) . . . .
C7 C Uiso 0.0933(3) 0.0638(5) -0.3081(3) 1.000 0.0148(8) . . . .
C8 C Uiso 0.1852(4) -0.0766(6) -0.3149(3) 1.000 0.0194(8) . . . .
C9 C Uiso 0.1475(4) -0.2262(6) -0.3853(3) 1.000 0.0203(9) . . . .
C10 C Uiso 0.1015(4) -0.1504(6) -0.4838(3) 1.000 0.0186(8) . . . .
C12 C Uiso 0.0146(3) 0.0908(5) -0.3815(3) 1.000 0.0136(8) . . . .
C13 C Uiso -0.0732(3) 0.0285(5) -0.5422(3) 1.000 0.0132(8) . . . .
C14 C Uiso -0.0963(3) -0.0528(5) -0.6390(3) 1.000 0.0110(8) . . . .
C15 C Uiso -0.2011(3) -0.0200(5) -0.6963(3) 1.000 0.0134(8) . . . .
C16 C Uiso -0.1999(3) -0.1241(5) -0.7834(3) 1.000 0.0151(8) . . . .
C17 C Uiso -0.0936(3) -0.2212(6) -0.7811(3) 1.000 0.0160(8) . . . .
C18 C Uiso -0.0308(3) -0.1786(5) -0.6933(3) 1.000 0.0152(8) . . . .
C19 C Uiso -0.0050(4) 0.2617(6) 0.1358(3) 1.000 0.0182(9) . . . .
C20 C Uiso 0.0681(4) 0.3639(6) 0.0763(3) 1.000 0.0189(8) . . . .
C21 C Uiso 0.0006(4) 0.4246(5) -0.0067(3) 1.000 0.0175(8) . . . .
C22 C Uiso -0.1134(4) 0.3597(6) 0.0030(3) 1.000 0.0195(9) . . . .
C23 C Uiso -0.1169(4) 0.2597(6) 0.0908(3) 1.000 0.0205(9) . . . .
C24 C Uiso -0.2316(5) -0.3740(9) -0.5273(5) 0.600 0.0139(13) . . . .
C24A C Uiso -0.2750(9) -0.3590(10) -0.5434(7) 0.400 0.018(3) . . . .
C25 C Uiso -0.3291(6) -0.3615(9) -0.5895(5) 0.600 0.0152(13) . . . .
C25A C Uiso -0.3423(8) -0.3920(10) -0.6258(7) 0.400 0.0139(13) . . . .
C26 C Uiso -0.3139(5) -0.4735(9) -0.6709(5) 0.600 0.0139(13) . . . .
C26A C Uiso -0.2818(8) -0.5160(10) -0.6871(7) 0.400 0.0152(13) . . . .
C27 C Uiso -0.2037(5) -0.5590(7) -0.6563(4) 0.600 0.0071(10) . . . .
C27A C Uiso -0.1710(10) -0.554(2) -0.6324(8) 0.400 0.025(3) . . . .
C28 C Uiso -0.1521(5) -0.4941(9) -0.5680(4) 0.600 0.0125(11) . . . .
C28A C Uiso -0.1745(8) -0.4600(10) -0.5468(7) 0.400 0.017(3) . . . .

loop_
_atom_type_symbol
_atom_type_description
_atom_type_scat_dispersion_real
_atom_type_scat_dispersion_imag
_atom_type_scat_source
C C 0.0033 0.0016 ' International Tables Vol C Tables 4.2.6.8 and 6.1.1.4'
Fe Fe 0.3463 0.8444 ' International Tables Vol C Tables 4.2.6.8 and 6.1.1.4'
O O 0.0106 0.0060 ' International Tables Vol C Tables 4.2.6.8 and 6.1.1.4'

loop_
_geom_angle_atom_site_label_1
_geom_angle_atom_site_label_2
_geom_angle_atom_site_label_3
_geom_angle
_geom_angle_site_symmetry_1
_geom_angle_site_symmetry_2
_geom_angle_site_symmetry_3
_geom_angle_publ_flag
C1 Fe1 C2 40.55(16) . . . yes
C1 Fe1 C3 67.93(15) . . . yes
C1 Fe1 C4 68.22(15) . . . yes
C1 Fe1 C5 40.85(14) . . . yes
C1 Fe1 C19 157.15(17) . . . yes
C1 Fe1 C20 160.64(16) . . . yes
C1 Fe1 C21 123.92(16) . . . yes
C1 Fe1 C22 107.75(16) . . . yes
C1 Fe1 C23 121.77(16) . . . yes
C2 Fe1 C3 40.41(14) . . . yes
C2 Fe1 C4 68.42(14) . . . yes
C2 Fe1 C5 68.85(15) . . . yes
C2 Fe1 C19 122.02(17) . . . yes
C2 Fe1 C20 157.35(16) . . . yes
C2 Fe1 C21 160.72(16) . . . yes
C2 Fe1 C22 124.55(16) . . . yes
C2 Fe1 C23 108.11(16) . . . yes
C3 Fe1 C4 40.68(15) . . . yes
C3 Fe1 C5 68.62(16) . . . yes
C3 Fe1 C19 108.54(17) . . . yes
C3 Fe1 C20 122.08(16) . . . yes
C3 Fe1 C21 157.06(16) . . . yes
C3 Fe1 C22 161.30(16) . . . yes
C3 Fe1 C23 125.04(16) . . . yes
C4 Fe1 C5 40.82(15) . . . yes
C4 Fe1 C19 124.84(17) . . . yes
C4 Fe1 C20 107.59(17) . . . yes
C4 Fe1 C21 121.07(16) . . . yes
C4 Fe1 C22 156.49(16) . . . yes
C4 Fe1 C23 161.52(17) . . . yes
C5 Fe1 C19 160.98(16) . . . yes
C5 Fe1 C20 123.65(16) . . . yes
C5 Fe1 C21 106.50(16) . . . yes
C5 Fe1 C22 120.88(16) . . . yes
C5 Fe1 C23 156.59(16) . . . yes
C19 Fe1 C20 40.67(17) . . . yes
C19 Fe1 C21 68.38(17) . . . yes
C19 Fe1 C22 67.93(17) . . . yes
C19 Fe1 C23 40.37(18) . . . yes
C20 Fe1 C21 40.69(17) . . . yes
C20 Fe1 C22 68.09(18) . . . yes
C20 Fe1 C23 68.20(18) . . . yes
C21 Fe1 C22 40.53(18) . . . yes
C21 Fe1 C23 68.30(18) . . . yes
C22 Fe1 C23 40.42(17) . . . yes
C14 Fe2 C15 41.19(15) . . . yes
C14 Fe2 C16 69.23(15) . . . yes
C14 Fe2 C17 68.77(17) . . . yes
C14 Fe2 C18 41.04(15) . . . yes
C14 Fe2 C24 106.2(2) . . . yes
C14 Fe2 C25 125.2(2) . . . yes
C14 Fe2 C26 163.4(2) . . . yes
C14 Fe2 C27 152.55(19) . . . yes
C14 Fe2 C28 117.3(2) . . . yes
C14 Fe2 C24A 111.9(3) . . . yes
C14 Fe2 C25A 137.6(3) . . . yes
C14 Fe2 C26A 178.2(3) . . . yes
C14 Fe2 C27A 139.2(3) . . . yes
C14 Fe2 C28A 113.5(3) . . . yes
C15 Fe2 C16 40.66(16) . . . yes
C15 Fe2 C17 68.22(16) . . . yes
C15 Fe2 C18 68.56(14) . . . yes
C15 Fe2 C24 119.6(2) . . . yes
C15 Fe2 C25 108.5(2) . . . yes
C15 Fe2 C26 127.0(2) . . . yes
C15 Fe2 C27 165.36(19) . . . yes
C15 Fe2 C28 153.0(2) . . . yes
C15 Fe2 C24A 113.7(2) . . . yes
C15 Fe2 C25A 111.3(2) . . . yes
C15 Fe2 C26A 137.0(3) . . . yes
C15 Fe2 C27A 178.2(3) . . . yes
C15 Fe2 C28A 142.5(3) . . . yes
C16 Fe2 C17 40.72(15) . . . yes
C16 Fe2 C18 68.60(15) . . . yes
C16 Fe2 C24 154.7(2) . . . yes
C16 Fe2 C25 121.5(2) . . . yes
C16 Fe2 C26 109.2(2) . . . yes
C16 Fe2 C27 127.82(19) . . . yes
C16 Fe2 C28 164.1(2) . . . yes
C16 Fe2 C24A 141.4(3) . . . yes
C16 Fe2 C25A 112.8(3) . . . yes
C16 Fe2 C26A 109.6(3) . . . yes
C16 Fe2 C27A 137.7(3) . . . yes
C16 Fe2 C28A 176.8(3) . . . yes
C17 Fe2 C18 40.43(16) . . . yes
C17 Fe2 C24 162.7(2) . . . yes
C17 Fe2 C25 156.4(2) . . . yes
C17 Fe2 C26 121.5(2) . . . yes
C17 Fe2 C27 108.8(2) . . . yes
C17 Fe2 C28 125.8(2) . . . yes
C17 Fe2 C24A 177.9(3) . . . yes
C17 Fe2 C25A 141.6(3) . . . yes
C17 Fe2 C26A 111.3(3) . . . yes
C17 Fe2 C27A 110.1(3) . . . yes
C17 Fe2 C28A 138.0(3) . . . yes
C18 Fe2 C24 125.2(2) . . . yes
C18 Fe2 C25 162.2(2) . . . yes
C18 Fe2 C26 155.1(2) . . . yes
C18 Fe2 C27 119.15(19) . . . yes
C18 Fe2 C28 106.1(2) . . . yes
C18 Fe2 C24A 138.9(3) . . . yes
C18 Fe2 C25A 177.9(3) . . . yes
C18 Fe2 C26A 140.1(3) . . . yes
C18 Fe2 C27A 110.7(3) . . . yes
C18 Fe2 C28A 112.2(3) . . . yes
C24 Fe2 C25 39.7(3) . . . yes
C24 Fe2 C26 67.8(3) . . . yes
C24 Fe2 C27 67.6(2) . . . yes
C24 Fe2 C28 40.5(2) . . . yes
C25 Fe2 C26 40.5(3) . . . yes
C25 Fe2 C27 68.2(2) . . . yes
C25 Fe2 C28 68.1(3) . . . yes
C26 Fe2 C27 41.3(2) . . . yes
C26 Fe2 C28 69.0(3) . . . yes
C27 Fe2 C28 40.5(2) . . . yes
C24A Fe2 C25A 39.1(4) . . . yes
C24A Fe2 C26A 68.1(4) . . . yes
C24A Fe2 C27A 68.0(4) . . . yes
C24A Fe2 C28A 39.9(4) . . . yes
C25A Fe2 C26A 41.4(3) . . . yes
C25A Fe2 C27A 69.5(4) . . . yes
C25A Fe2 C28A 66.5(4) . . . yes
C26A Fe2 C27A 42.6(4) . . . yes
C26A Fe2 C28A 67.8(4) . . . yes
C27A Fe2 C28A 39.2(4) . . . yes
C6 O C6A 111.7(3) . . . yes
Fe1 C1 C2 69.8(2) . . . yes
Fe1 C1 C5 69.2(2) . . . yes
C2 C1 C5 108.6(3) . . . no
C10 C11 C12 116.0(3) . . . no
C10 C11 C13 124.5(4) . . . no
C12 C11 C13 119.5(3) . . . no
Fe1 C2 C1 69.7(2) . . . yes
Fe1 C2 C3 69.6(2) . . . yes
C1 C2 C3 107.5(3) . . . no
Fe1 C3 C2 70.0(2) . . . yes
Fe1 C3 C4 69.9(2) . . . yes
C2 C3 C4 108.7(3) . . . no
Fe1 C4 C3 69.4(2) . . . yes
Fe1 C4 C5 69.2(2) . . . yes
C3 C4 C5 107.8(3) . . . no
Fe1 C5 C1 69.9(2) . . . yes
Fe1 C5 C4 70.0(2) . . . yes
Fe1 C5 C6 126.9(3) . . . yes
C1 C5 C4 107.4(3) . . . no
C1 C5 C6 124.8(3) . . . no
C4 C5 C6 127.8(3) . . . no
O C6 C5 106.3(3) . . . yes
O C6 C7 110.2(3) . . . yes
C5 C6 C7 111.7(3) . . . no
O C6A C6B 108.9(4) . . . yes
C6 C7 C8 117.4(3) . . . no
C6 C7 C12 121.3(3) . . . no
C8 C7 C12 121.3(4) . . . no
C7 C8 C9 111.3(4) . . . no
C8 C9 C10 111.5(4) . . . no
C11 C10 C9 112.9(3) . . . no
C11 C12 C7 124.5(3) . . . no
C11 C13 C14 129.8(3) . . . no
Fe2 C14 C13 124.1(3) . . . yes
Fe2 C14 C15 69.2(2) . . . yes
Fe2 C14 C18 69.2(2) . . . yes
C13 C14 C15 122.6(3) . . . no
C13 C14 C18 131.0(3) . . . no
C15 C14 C18 106.4(3) . . . no
Fe2 C15 C14 69.7(2) . . . yes
Fe2 C15 C16 70.1(2) . . . yes
C14 C15 C16 109.0(3) . . . no
Fe2 C16 C15 69.2(2) . . . yes
Fe2 C16 C17 69.6(2) . . . yes
C15 C16 C17 107.3(3) . . . no
Fe2 C17 C16 69.7(2) . . . yes
Fe2 C17 C18 69.4(2) . . . yes
C16 C17 C18 108.5(4) . . . no
Fe2 C18 C14 69.7(2) . . . yes
Fe2 C18 C17 70.2(2) . . . yes
C14 C18 C17 108.8(3) . . . no
Fe1 C19 C20 69.9(2) . . . yes
Fe1 C19 C23 70.2(2) . . . yes
C20 C19 C23 108.4(4) . . . no
Fe1 C20 C19 69.4(2) . . . yes
Fe1 C20 C21 69.8(2) . . . yes
C19 C20 C21 107.8(4) . . . no
Fe1 C21 C20 69.6(2) . . . yes
Fe1 C21 C22 69.6(2) . . . yes
C20 C21 C22 107.4(4) . . . no
Fe1 C22 C21 69.9(2) . . . yes
Fe1 C22 C23 70.0(3) . . . yes
C21 C22 C23 108.6(4) . . . no
Fe1 C23 C19 69.5(3) . . . yes
Fe1 C23 C22 69.6(3) . . . yes
C19 C23 C22 107.8(4) . . . no
Fe2 C24 C25 70.0(4) . . . yes
Fe2 C24 C28 69.5(4) . . . yes
C25 C24 C28 109.1(6) . . . no
C25A C24A C28A 109.0(8) . . . no
Fe2 C24A C25A 71.1(6) . . . yes
Fe2 C24A C28A 70.4(6) . . . yes
Fe2 C25 C26 69.2(4) . . . yes
Fe2 C25 C24 70.3(4) . . . yes
C24 C25 C26 108.6(6) . . . no
C24A C25A C26A 108.6(8) . . . no
Fe2 C25A C24A 69.8(6) . . . yes
Fe2 C25A C26A 69.5(5) . . . yes
Fe2 C26 C27 69.8(3) . . . yes
Fe2 C26 C25 70.3(4) . . . yes
C25 C26 C27 107.1(5) . . . no
Fe2 C26A C25A 69.2(5) . . . yes
C25A C26A C27A 105.0(8) . . . no
Fe2 C26A C27A 68.2(7) . . . yes
Fe2 C27 C28 69.9(3) . . . yes
C26 C27 C28 108.1(5) . . . no
Fe2 C27 C26 68.9(3) . . . yes
Fe2 C27A C26A 69.2(6) . . . yes
C26A C27A C28A 106.1(10) . . . no
Fe2 C27A C28A 70.5(7) . . . yes
Fe2 C28 C27 69.7(3) . . . yes
C24 C28 C27 107.1(5) . . . no
Fe2 C28 C24 70.0(4) . . . yes
Fe2 C28A C24A 69.7(5) . . . yes
Fe2 C28A C27A 70.3(7) . . . yes
C24A C28A C27A 111.2(9) . . . no

loop_
_geom_bond_atom_site_label_1
_geom_bond_atom_site_label_2
_geom_bond_distance
_geom_bond_site_symmetry_1
_geom_bond_site_symmetry_2
_geom_bond_publ_flag
Fe1 C1 2.051(4) . . yes
Fe1 C2 2.053(4) . . yes
Fe1 C3 2.047(4) . . yes
Fe1 C4 2.053(4) . . yes
Fe1 C5 2.042(4) . . yes
Fe1 C19 2.042(4) . . yes
Fe1 C20 2.048(4) . . yes
Fe1 C21 2.051(4) . . yes
Fe1 C22 2.046(5) . . yes
Fe1 C23 2.051(4) . . yes
Fe2 C14 2.048(4) . . yes
Fe2 C15 2.041(4) . . yes
Fe2 C16 2.053(4) . . yes
Fe2 C17 2.051(4) . . yes
Fe2 C18 2.041(4) . . yes
Fe2 C24 2.046(7) . . yes
Fe2 C25 2.042(7) . . yes
Fe2 C26 2.026(6) . . yes
Fe2 C27 2.038(5) . . yes
Fe2 C28 2.040(6) . . yes
Fe2 C24A 2.031(10) . . yes
Fe2 C25A 2.048(9) . . yes
Fe2 C26A 2.052(8) . . yes
Fe2 C27A 2.037(15) . . yes
Fe2 C28A 2.040(9) . . yes
O C6 1.431(5) . . yes
O C6A 1.430(5) . . yes
C1 C2 1.422(6) . . no
C1 C5 1.428(5) . . no
C11 C10 1.503(6) . . no
C11 C12 1.461(6) . . no
C11 C13 1.349(5) . . no
C2 C3 1.416(5) . . no
C3 C4 1.425(5) . . no
C4 C5 1.428(5) . . no
C5 C6 1.506(6) . . no
C6 C7 1.510(6) . . no
C6A C6B 1.503(7) . . no
C7 C8 1.498(6) . . no
C7 C12 1.343(5) . . no
C8 C9 1.523(6) . . no
C9 C10 1.536(6) . . no
C13 C14 1.470(6) . . no
C14 C15 1.438(5) . . no
C14 C18 1.433(5) . . no
C15 C16 1.422(6) . . no
C16 C17 1.428(5) . . no
C17 C18 1.414(6) . . no
C19 C20 1.421(6) . . no
C19 C23 1.412(6) . . no
C20 C21 1.425(6) . . no
C21 C22 1.419(6) . . no
C22 C23 1.415(6) . . no
C24 C25 1.389(9) . . no
C24 C28 1.415(9) . . no
C24A C25A 1.366(14) . . no
C24A C28A 1.389(13) . . no
C25 C26 1.408(10) . . no
C25A C26A 1.448(12) . . no
C26 C27 1.434(8) . . no
C26A C27A 1.486(15) . . no
C27 C28 1.410(8) . . no
C27A C28A 1.367(15) . . no

loop_
_geom_torsion_atom_site_label_1
_geom_torsion_atom_site_label_2
_geom_torsion_atom_site_label_3
_geom_torsion_atom_site_label_4
_geom_torsion
_geom_torsion_site_symmetry_1
_geom_torsion_site_symmetry_2
_geom_torsion_site_symmetry_3
_geom_torsion_site_symmetry_4
_geom_torsion_publ_flag
C2 Fe1 C1 C5 -120.2(3) . . . . no
C3 Fe1 C1 C2 37.8(2) . . . . no
C3 Fe1 C1 C5 -82.4(2) . . . . no
C4 Fe1 C1 C2 81.8(2) . . . . no
C4 Fe1 C1 C5 -38.4(2) . . . . no
C5 Fe1 C1 C2 120.2(3) . . . . no
C19 Fe1 C1 C2 -47.7(5) . . . . no
C19 Fe1 C1 C5 -167.9(4) . . . . no
C21 Fe1 C1 C2 -164.5(2) . . . . no
C21 Fe1 C1 C5 75.3(3) . . . . no
C22 Fe1 C1 C2 -122.8(2) . . . . no
C22 Fe1 C1 C5 117.0(2) . . . . no
C23 Fe1 C1 C2 -80.7(3) . . . . no
C23 Fe1 C1 C5 159.1(2) . . . . no
C1 Fe1 C2 C3 118.8(3) . . . . no
C3 Fe1 C2 C1 -118.8(3) . . . . no
C4 Fe1 C2 C1 -81.3(2) . . . . no
C4 Fe1 C2 C3 37.5(2) . . . . no
C5 Fe1 C2 C1 -37.3(2) . . . . no
C5 Fe1 C2 C3 81.5(2) . . . . no
C19 Fe1 C2 C1 160.2(2) . . . . no
C19 Fe1 C2 C3 -81.0(3) . . . . no
C20 Fe1 C2 C1 -165.3(4) . . . . no
C20 Fe1 C2 C3 -46.6(5) . . . . no
C22 Fe1 C2 C1 76.4(3) . . . . no
C22 Fe1 C2 C3 -164.9(2) . . . . no
C23 Fe1 C2 C1 118.0(2) . . . . no
C23 Fe1 C2 C3 -123.2(2) . . . . no
C1 Fe1 C3 C2 -38.0(2) . . . . no
C1 Fe1 C3 C4 81.8(2) . . . . no
C2 Fe1 C3 C4 119.8(3) . . . . no
C4 Fe1 C3 C2 -119.8(3) . . . . no
C5 Fe1 C3 C2 -82.1(2) . . . . no
C5 Fe1 C3 C4 37.7(2) . . . . no
C19 Fe1 C3 C2 118.0(3) . . . . no
C19 Fe1 C3 C4 -122.3(2) . . . . no
C20 Fe1 C3 C2 160.7(2) . . . . no
C20 Fe1 C3 C4 -79.5(3) . . . . no
C21 Fe1 C3 C2 -163.9(4) . . . . no
C21 Fe1 C3 C4 -44.1(5) . . . . no
C23 Fe1 C3 C2 76.2(3) . . . . no
C23 Fe1 C3 C4 -164.0(2) . . . . no
C1 Fe1 C4 C3 -81.0(2) . . . . no
C1 Fe1 C4 C5 38.4(2) . . . . no
C2 Fe1 C4 C3 -37.2(2) . . . . no
C2 Fe1 C4 C5 82.2(2) . . . . no
C3 Fe1 C4 C5 119.4(3) . . . . no
C5 Fe1 C4 C3 -119.4(3) . . . . no
C19 Fe1 C4 C3 77.6(3) . . . . no
C19 Fe1 C4 C5 -163.0(2) . . . . no
C20 Fe1 C4 C3 119.1(2) . . . . no
C20 Fe1 C4 C5 -121.5(2) . . . . no
C21 Fe1 C4 C3 161.5(2) . . . . no
C21 Fe1 C4 C5 -79.0(3) . . . . no
C22 Fe1 C4 C3 -165.6(4) . . . . no
C22 Fe1 C4 C5 -46.1(5) . . . . no
C1 Fe1 C5 C4 -118.1(3) . . . . no
C1 Fe1 C5 C6 119.1(4) . . . . no
C2 Fe1 C5 C1 37.0(2) . . . . no
C2 Fe1 C5 C4 -81.1(2) . . . . no
C2 Fe1 C5 C6 156.1(3) . . . . no
C3 Fe1 C5 C1 80.6(2) . . . . no
C3 Fe1 C5 C4 -37.6(2) . . . . no
C3 Fe1 C5 C6 -160.4(3) . . . . no
C4 Fe1 C5 C1 118.1(3) . . . . no
C4 Fe1 C5 C6 -122.8(4) . . . . no
C20 Fe1 C5 C1 -164.3(2) . . . . no
C20 Fe1 C5 C4 77.6(3) . . . . no
C20 Fe1 C5 C6 -45.2(4) . . . . no
C21 Fe1 C5 C1 -123.2(2) . . . . no
C21 Fe1 C5 C4 118.7(2) . . . . no
C21 Fe1 C5 C6 -4.1(4) . . . . no
C22 Fe1 C5 C1 -81.5(3) . . . . no
C22 Fe1 C5 C4 160.4(2) . . . . no
C22 Fe1 C5 C6 37.6(4) . . . . no
C23 Fe1 C5 C1 -49.8(5) . . . . no
C23 Fe1 C5 C4 -167.9(4) . . . . no
C23 Fe1 C5 C6 69.3(5) . . . . no
C1 Fe1 C19 C20 -165.0(4) . . . . no
C1 Fe1 C19 C23 -45.7(5) . . . . no
C2 Fe1 C19 C20 160.5(2) . . . . no
C2 Fe1 C19 C23 -80.2(3) . . . . no
C3 Fe1 C19 C20 118.0(3) . . . . no
C3 Fe1 C19 C23 -122.7(3) . . . . no
C4 Fe1 C19 C20 75.8(3) . . . . no
C4 Fe1 C19 C23 -164.9(2) . . . . no
C20 Fe1 C19 C23 119.3(4) . . . . no
C21 Fe1 C19 C20 -37.8(3) . . . . no
C21 Fe1 C19 C23 81.5(3) . . . . no
C22 Fe1 C19 C20 -81.6(3) . . . . no
C22 Fe1 C19 C23 37.7(3) . . . . no
C23 Fe1 C19 C20 -119.3(4) . . . . no
C2 Fe1 C20 C19 -47.4(5) . . . . no
C2 Fe1 C20 C21 -166.5(4) . . . . no
C3 Fe1 C20 C19 -81.2(3) . . . . no
C3 Fe1 C20 C21 159.8(2) . . . . no
C4 Fe1 C20 C19 -123.4(3) . . . . no
C4 Fe1 C20 C21 117.5(3) . . . . no
C5 Fe1 C20 C19 -165.4(2) . . . . no
C5 Fe1 C20 C21 75.5(3) . . . . no
C19 Fe1 C20 C21 -119.1(4) . . . . no
C21 Fe1 C20 C19 119.1(4) . . . . no
C22 Fe1 C20 C19 81.2(3) . . . . no
C22 Fe1 C20 C21 -37.9(3) . . . . no
C23 Fe1 C20 C19 37.5(3) . . . . no
C23 Fe1 C20 C21 -81.6(3) . . . . no
C1 Fe1 C21 C20 -164.1(2) . . . . no
C1 Fe1 C21 C22 77.2(3) . . . . no
C3 Fe1 C21 C20 -48.8(5) . . . . no
C3 Fe1 C21 C22 -167.5(4) . . . . no
C4 Fe1 C21 C20 -80.8(3) . . . . no
C4 Fe1 C21 C22 160.5(2) . . . . no
C5 Fe1 C21 C20 -122.8(3) . . . . no
C5 Fe1 C21 C22 118.5(2) . . . . no
C19 Fe1 C21 C20 37.8(3) . . . . no
C19 Fe1 C21 C22 -80.9(3) . . . . no
C20 Fe1 C21 C22 -118.7(4) . . . . no
C22 Fe1 C21 C20 118.7(4) . . . . no
C23 Fe1 C21 C20 81.4(3) . . . . no
C23 Fe1 C21 C22 -37.3(2) . . . . no
C1 Fe1 C22 C21 -121.8(2) . . . . no
C1 Fe1 C22 C23 118.5(3) . . . . no
C2 Fe1 C22 C21 -163.4(2) . . . . no
C2 Fe1 C22 C23 76.9(3) . . . . no
C4 Fe1 C22 C21 -45.7(5) . . . . no
C4 Fe1 C22 C23 -165.5(4) . . . . no
C5 Fe1 C22 C21 -79.0(3) . . . . no
C5 Fe1 C22 C23 161.3(2) . . . . no
C19 Fe1 C22 C21 82.1(3) . . . . no
C19 Fe1 C22 C23 -37.6(3) . . . . no
C20 Fe1 C22 C21 38.1(2) . . . . no
C20 Fe1 C22 C23 -81.7(3) . . . . no
C21 Fe1 C22 C23 -119.7(4) . . . . no
C23 Fe1 C22 C21 119.7(4) . . . . no
C1 Fe1 C23 C19 160.9(2) . . . . no
C1 Fe1 C23 C22 -80.0(3) . . . . no
C2 Fe1 C23 C19 118.5(3) . . . . no
C2 Fe1 C23 C22 -122.4(3) . . . . no
C3 Fe1 C23 C19 77.0(3) . . . . no
C3 Fe1 C23 C22 -163.9(2) . . . . no
C5 Fe1 C23 C19 -163.1(4) . . . . no
C5 Fe1 C23 C22 -44.0(5) . . . . no
C19 Fe1 C23 C22 119.1(4) . . . . no
C20 Fe1 C23 C19 -37.8(3) . . . . no
C20 Fe1 C23 C22 81.4(3) . . . . no
C21 Fe1 C23 C19 -81.7(3) . . . . no
C21 Fe1 C23 C22 37.4(3) . . . . no
C22 Fe1 C23 C19 -119.1(4) . . . . no
C15 Fe2 C14 C13 116.0(4) . . . . no
C15 Fe2 C14 C18 -117.9(3) . . . . no
C16 Fe2 C14 C13 153.0(3) . . . . no
C16 Fe2 C14 C15 37.0(2) . . . . no
C16 Fe2 C14 C18 -80.9(2) . . . . no
C17 Fe2 C14 C13 -163.3(3) . . . . no
C17 Fe2 C14 C15 80.8(2) . . . . no
C17 Fe2 C14 C18 -37.1(2) . . . . no
C18 Fe2 C14 C13 -126.2(4) . . . . no
C18 Fe2 C14 C15 117.9(3) . . . . no
C24 Fe2 C14 C13 -0.7(4) . . . . no
C24 Fe2 C14 C15 -116.7(3) . . . . no
C24 Fe2 C14 C18 125.4(3) . . . . no
C25 Fe2 C14 C13 38.4(4) . . . . no
C25 Fe2 C14 C15 -77.5(3) . . . . no
C25 Fe2 C14 C18 164.6(3) . . . . no
C27 Fe2 C14 C13 -73.2(5) . . . . no
C27 Fe2 C14 C15 170.8(4) . . . . no
C27 Fe2 C14 C18 53.0(5) . . . . no
C28 Fe2 C14 C13 -42.9(4) . . . . no
C28 Fe2 C14 C15 -158.9(3) . . . . no
C28 Fe2 C14 C18 83.3(3) . . . . no
C14 Fe2 C15 C16 120.3(3) . . . . no
C16 Fe2 C15 C14 -120.3(3) . . . . no
C17 Fe2 C15 C14 -82.2(2) . . . . no
C17 Fe2 C15 C16 38.1(2) . . . . no
C18 Fe2 C15 C14 -38.6(2) . . . . no
C18 Fe2 C15 C16 81.7(2) . . . . no
C24 Fe2 C15 C14 80.7(3) . . . . no
C24 Fe2 C15 C16 -159.1(3) . . . . no
C25 Fe2 C15 C14 122.7(3) . . . . no
C25 Fe2 C15 C16 -117.1(3) . . . . no
C26 Fe2 C15 C14 164.0(3) . . . . no
C26 Fe2 C15 C16 -75.8(3) . . . . no
C28 Fe2 C15 C14 44.9(5) . . . . no
C28 Fe2 C15 C16 165.1(4) . . . . no
C14 Fe2 C16 C15 -37.5(2) . . . . no
C14 Fe2 C16 C17 81.2(2) . . . . no
C15 Fe2 C16 C17 118.7(3) . . . . no
C17 Fe2 C16 C15 -118.7(3) . . . . no
C18 Fe2 C16 C15 -81.6(2) . . . . no
C18 Fe2 C16 C17 37.1(2) . . . . no
C24 Fe2 C16 C15 46.5(5) . . . . no
C24 Fe2 C16 C17 165.2(5) . . . . no
C25 Fe2 C16 C15 81.9(3) . . . . no
C25 Fe2 C16 C17 -159.5(3) . . . . no
C26 Fe2 C16 C15 124.9(3) . . . . no
C26 Fe2 C16 C17 -116.4(3) . . . . no
C27 Fe2 C16 C15 167.4(3) . . . . no
C27 Fe2 C16 C17 -73.9(3) . . . . no
C14 Fe2 C17 C16 -82.4(2) . . . . no
C14 Fe2 C17 C18 37.7(2) . . . . no
C15 Fe2 C17 C16 -38.0(2) . . . . no
C15 Fe2 C17 C18 82.1(2) . . . . no
C16 Fe2 C17 C18 120.1(3) . . . . no
C18 Fe2 C17 C16 -120.1(3) . . . . no
C25 Fe2 C17 C16 48.5(6) . . . . no
C25 Fe2 C17 C18 168.6(5) . . . . no
C26 Fe2 C17 C16 83.0(3) . . . . no
C26 Fe2 C17 C18 -157.0(3) . . . . no
C27 Fe2 C17 C16 126.7(3) . . . . no
C27 Fe2 C17 C18 -113.2(3) . . . . no
C28 Fe2 C17 C16 168.5(3) . . . . no
C28 Fe2 C17 C18 -71.4(3) . . . . no
C14 Fe2 C18 C17 -119.9(3) . . . . no
C15 Fe2 C18 C14 38.7(2) . . . . no
C15 Fe2 C18 C17 -81.2(3) . . . . no
C16 Fe2 C18 C14 82.5(2) . . . . no
C16 Fe2 C18 C17 -37.3(2) . . . . no
C17 Fe2 C18 C14 119.9(3) . . . . no
C24 Fe2 C18 C14 -73.1(3) . . . . no
C24 Fe2 C18 C17 167.0(3) . . . . no
C26 Fe2 C18 C14 172.1(5) . . . . no
C26 Fe2 C18 C17 52.3(6) . . . . no
C27 Fe2 C18 C14 -155.1(3) . . . . no
C27 Fe2 C18 C17 85.1(3) . . . . no
C28 Fe2 C18 C14 -113.3(3) . . . . no
C28 Fe2 C18 C17 126.8(3) . . . . no
C14 Fe2 C24 C25 126.1(4) . . . . no
C14 Fe2 C24 C28 -113.3(3) . . . . no
C15 Fe2 C24 C25 83.5(4) . . . . no
C15 Fe2 C24 C28 -155.9(3) . . . . no
C16 Fe2 C24 C25 50.6(7) . . . . no
C16 Fe2 C24 C28 171.2(4) . . . . no
C18 Fe2 C24 C25 167.0(3) . . . . no
C18 Fe2 C24 C28 -72.4(4) . . . . no
C25 Fe2 C24 C28 120.6(5) . . . . no
C26 Fe2 C24 C25 -37.5(4) . . . . no
C26 Fe2 C24 C28 83.1(4) . . . . no
C27 Fe2 C24 C25 -82.3(4) . . . . no
C27 Fe2 C24 C28 38.3(4) . . . . no
C28 Fe2 C24 C25 -120.6(5) . . . . no
C14 Fe2 C25 C24 -71.7(4) . . . . no
C14 Fe2 C25 C26 168.4(3) . . . . no
C15 Fe2 C25 C24 -114.3(4) . . . . no
C15 Fe2 C25 C26 125.8(4) . . . . no
C16 Fe2 C25 C24 -157.2(3) . . . . no
C16 Fe2 C25 C26 82.9(4) . . . . no
C17 Fe2 C25 C24 167.9(5) . . . . no
C17 Fe2 C25 C26 48.0(7) . . . . no
C24 Fe2 C25 C26 -119.9(6) . . . . no
C26 Fe2 C25 C24 119.9(6) . . . . no
C27 Fe2 C25 C24 80.9(4) . . . . no
C27 Fe2 C25 C26 -39.1(4) . . . . no
C28 Fe2 C25 C24 37.1(4) . . . . no
C28 Fe2 C25 C26 -82.8(4) . . . . no
C15 Fe2 C26 C25 -74.4(4) . . . . no
C15 Fe2 C26 C27 168.0(3) . . . . no
C16 Fe2 C26 C25 -116.3(4) . . . . no
C16 Fe2 C26 C27 126.0(3) . . . . no
C17 Fe2 C26 C25 -159.6(3) . . . . no
C17 Fe2 C26 C27 82.8(4) . . . . no
C18 Fe2 C26 C25 163.4(5) . . . . no
C18 Fe2 C26 C27 45.8(7) . . . . no
C24 Fe2 C26 C25 36.7(4) . . . . no
C24 Fe2 C26 C27 -80.9(4) . . . . no
C25 Fe2 C26 C27 -117.6(5) . . . . no
C27 Fe2 C26 C25 117.6(5) . . . . no
C28 Fe2 C26 C25 80.5(4) . . . . no
C28 Fe2 C26 C27 -37.2(3) . . . . no
C14 Fe2 C27 C26 163.4(4) . . . . no
C14 Fe2 C27 C28 43.7(6) . . . . no
C16 Fe2 C27 C26 -75.3(4) . . . . no
C16 Fe2 C27 C28 165.0(3) . . . . no
C17 Fe2 C27 C26 -116.7(4) . . . . no
C17 Fe2 C27 C28 123.6(3) . . . . no
C18 Fe2 C27 C26 -159.8(3) . . . . no
C18 Fe2 C27 C28 80.5(4) . . . . no
C24 Fe2 C27 C26 81.3(4) . . . . no
C24 Fe2 C27 C28 -38.4(3) . . . . no
C25 Fe2 C27 C26 38.3(4) . . . . no
C25 Fe2 C27 C28 -81.4(4) . . . . no
C26 Fe2 C27 C28 -119.7(5) . . . . no
C28 Fe2 C27 C26 119.7(5) . . . . no
C14 Fe2 C28 C24 83.0(4) . . . . no
C14 Fe2 C28 C27 -159.0(3) . . . . no
C15 Fe2 C28 C24 51.5(6) . . . . no
C15 Fe2 C28 C27 169.5(4) . . . . no
C17 Fe2 C28 C24 165.5(3) . . . . no
C17 Fe2 C28 C27 -76.5(4) . . . . no
C18 Fe2 C28 C24 125.8(3) . . . . no
C18 Fe2 C28 C27 -116.3(3) . . . . no
C24 Fe2 C28 C27 118.0(5) . . . . no
C25 Fe2 C28 C24 -36.4(4) . . . . no
C25 Fe2 C28 C27 81.6(4) . . . . no
C26 Fe2 C28 C24 -80.0(4) . . . . no
C26 Fe2 C28 C27 37.9(4) . . . . no
C27 Fe2 C28 C24 -118.0(5) . . . . no
C6A O C6 C5 -162.6(3) . . . . no
C6A O C6 C7 76.1(4) . . . . no
C6 O C6A C6B -156.0(4) . . . . no
Fe1 C1 C2 C3 -59.5(3) . . . . no
C5 C1 C2 Fe1 58.5(3) . . . . no
C5 C1 C2 C3 -1.0(4) . . . . no
Fe1 C1 C5 C4 60.3(3) . . . . no
Fe1 C1 C5 C6 -121.6(4) . . . . no
C2 C1 C5 Fe1 -58.9(3) . . . . no
C2 C1 C5 C4 1.5(4) . . . . no
C2 C1 C5 C6 179.6(3) . . . . no
C12 C11 C10 C9 27.6(5) . . . . no
C13 C11 C10 C9 -154.3(4) . . . . no
C10 C11 C12 C7 -1.4(6) . . . . no
C13 C11 C12 C7 -179.7(4) . . . . no
C10 C11 C13 C14 1.9(7) . . . . no
C12 C11 C13 C14 180.0(4) . . . . no
Fe1 C2 C3 C4 -59.4(3) . . . . no
C1 C2 C3 Fe1 59.5(3) . . . . no
C1 C2 C3 C4 0.1(4) . . . . no
Fe1 C3 C4 C5 -58.7(3) . . . . no
C2 C3 C4 Fe1 59.5(3) . . . . no
C2 C3 C4 C5 0.8(4) . . . . no
Fe1 C4 C5 C1 -60.2(3) . . . . no
Fe1 C4 C5 C6 121.7(4) . . . . no
C3 C4 C5 Fe1 58.9(3) . . . . no
C3 C4 C5 C1 -1.4(4) . . . . no
C3 C4 C5 C6 -179.4(4) . . . . no
Fe1 C5 C6 O 79.9(4) . . . . no
Fe1 C5 C6 C7 -159.8(3) . . . . no
C1 C5 C6 O 169.9(3) . . . . no
C1 C5 C6 C7 -69.9(5) . . . . no
C4 C5 C6 O -12.4(5) . . . . no
C4 C5 C6 C7 107.9(4) . . . . no
O C6 C7 C8 50.4(4) . . . . no
O C6 C7 C12 -129.9(4) . . . . no
C5 C6 C7 C8 -67.5(4) . . . . no
C5 C6 C7 C12 112.2(4) . . . . no
C6 C7 C8 C9 154.4(3) . . . . no
C12 C7 C8 C9 -25.2(5) . . . . no
C6 C7 C12 C11 -179.4(3) . . . . no
C8 C7 C12 C11 0.3(6) . . . . no
C7 C8 C9 C10 50.2(5) . . . . no
C8 C9 C10 C11 -52.3(5) . . . . no
C11 C13 C14 Fe2 81.9(5) . . . . no
C11 C13 C14 C15 167.5(4) . . . . no
C11 C13 C14 C18 -9.3(7) . . . . no
Fe2 C14 C15 C16 -59.2(3) . . . . no
C13 C14 C15 Fe2 -118.0(4) . . . . no
C13 C14 C15 C16 -177.2(3) . . . . no
C18 C14 C15 Fe2 59.5(3) . . . . no
C18 C14 C15 C16 0.3(4) . . . . no
Fe2 C14 C18 C17 59.5(3) . . . . no
C13 C14 C18 Fe2 117.7(4) . . . . no
C13 C14 C18 C17 177.2(4) . . . . no
C15 C14 C18 Fe2 -59.5(3) . . . . no
C15 C14 C18 C17 0.1(4) . . . . no
Fe2 C15 C16 C17 -59.4(3) . . . . no
C14 C15 C16 Fe2 58.9(3) . . . . no
C14 C15 C16 C17 -0.5(4) . . . . no
Fe2 C16 C17 C18 -58.7(3) . . . . no
C15 C16 C17 Fe2 59.2(3) . . . . no
C15 C16 C17 C18 0.5(4) . . . . no
Fe2 C17 C18 C14 -59.2(3) . . . . no
C16 C17 C18 Fe2 58.9(3) . . . . no
C16 C17 C18 C14 -0.4(5) . . . . no
Fe1 C19 C20 C21 59.4(3) . . . . no
C23 C19 C20 Fe1 -59.8(3) . . . . no
C23 C19 C20 C21 -0.4(5) . . . . no
Fe1 C19 C23 C22 -59.3(3) . . . . no
C20 C19 C23 Fe1 59.7(3) . . . . no
C20 C19 C23 C22 0.3(5) . . . . no
Fe1 C20 C21 C22 59.5(3) . . . . no
C19 C20 C21 Fe1 -59.2(3) . . . . no
C19 C20 C21 C22 0.3(5) . . . . no
Fe1 C21 C22 C23 59.4(3) . . . . no
C20 C21 C22 Fe1 -59.5(3) . . . . no
C20 C21 C22 C23 -0.1(5) . . . . no
Fe1 C22 C23 C19 59.2(3) . . . . no
C21 C22 C23 Fe1 -59.4(3) . . . . no
C21 C22 C23 C19 -0.2(5) . . . . no
Fe2 C24 C25 C26 58.7(5) . . . . no
C28 C24 C25 Fe2 -58.6(5) . . . . no
C28 C24 C25 C26 0.1(8) . . . . no
Fe2 C24 C28 C27 -60.1(4) . . . . no
C25 C24 C28 Fe2 58.9(5) . . . . no
C25 C24 C28 C27 -1.2(7) . . . . no
Fe2 C25 C26 C27 60.4(4) . . . . no
C24 C25 C26 Fe2 -59.4(5) . . . . no
C24 C25 C26 C27 1.0(7) . . . . no
Fe2 C26 C27 C28 59.1(4) . . . . no
C25 C26 C27 Fe2 -60.8(5) . . . . no
C25 C26 C27 C28 -1.7(7) . . . . no
Fe2 C27 C28 C24 60.3(4) . . . . no
C26 C27 C28 Fe2 -58.5(4) . . . . no
C26 C27 C28 C24 1.8(7) . . . . no
